data_7240475
loop_
_publ_author_name
'Mihaly, Joseph J.'
'Phillips, Alexis T.'
'Stewart, David J.'
'Marsh, Zachary M.'
'McCleese, Christopher L.'
'Haley, Joy E.'
'Zeller, Matthias'
'Grusenmeyer, Tod A.'
'Gray, Thomas G.'

_publ_section_title
;
 Synthesis and photophysics of gold(i) alkynyls bearing a
 benzothiazole-2,7-fluorenyl moiety: a comparative study analyzing
 influence of ancillary ligand, bridging moiety, and number of metal
 centers on photophysical properties.
;
_journal_issue 21
_journal_name_full 'Physical chemistry chemical physics : PCCP'
_journal_page_first 11915
_journal_page_last 11927
_journal_paper_doi 10.1039/d0cp01539c
_journal_volume 22
_journal_year 2020
_chemical_formula_sum 'C42 H35 Au N P S'
_chemical_formula_weight 813.70
_space_group_crystal_system triclinic
_space_group_IT_number 2
_space_group_name_Hall '-P 1'
_space_group_name_H-M_alt 'P -1'
_atom_sites_solution_hydrogens geom
_atom_sites_solution_primary direct
_atom_sites_solution_secondary difmap
_audit_block_doi 10.5517/ccdc.csd.cc22cdrm
_audit_creation_method SHELXL-2018/1
_audit_update_record
;
2019-05-21 deposited with the CCDC.	2020-04-30 downloaded from the CCDC.
;
_cell_angle_alpha 74.285(2)
_cell_angle_beta 63.823(2)
_cell_angle_gamma 83.926(2)
_cell_formula_units_Z 2
_cell_length_a 11.8146(5)
_cell_length_b 12.7494(6)
_cell_length_c 12.7733(6)
_cell_measurement_reflns_used 9825
_cell_measurement_temperature 150(2)
_cell_measurement_theta_max 32.4026
_cell_measurement_theta_min 3.1799
_cell_volume 1661.94(14)
_computing_cell_refinement 'SAINT V8.37A (Bruker, 2016)'
_computing_data_collection 'Apex3 v2016.9-0 (Bruker, 2016)'
_computing_data_reduction 'SAINT V8.37A (Bruker, 2016)'
_computing_structure_refinement
;  
SHELXL-2018/1 (Sheldrick, 2015, 2018), 
SHELXLE Rev882 (H\"ubschle et al., 2011)
;
_computing_structure_solution 'SHELXS-97 (Sheldrick, 2008)'
_diffrn_ambient_temperature 150(2)
_diffrn_measured_fraction_theta_full 0.997
_diffrn_measured_fraction_theta_max 0.985
_diffrn_measurement_device_type 'Bruker AXS D8 Quest CMOS diffractometer'
_diffrn_measurement_method 'omega and phi scans'
_diffrn_radiation_monochromator 'Triumph curved graphite crystal'
_diffrn_radiation_type MoK\a
_diffrn_radiation_wavelength 0.71073
_diffrn_reflns_av_R_equivalents 0.0387
_diffrn_reflns_av_unetI/netI 0.0410
_diffrn_reflns_Laue_measured_fraction_full 0.997
_diffrn_reflns_Laue_measured_fraction_max 0.985
_diffrn_reflns_limit_h_max 18
_diffrn_reflns_limit_h_min -16
_diffrn_reflns_limit_k_max 17
_diffrn_reflns_limit_k_min -19
_diffrn_reflns_limit_l_max 19
_diffrn_reflns_limit_l_min -19
_diffrn_reflns_number 51512
_diffrn_reflns_point_group_measured_fraction_full 0.997
_diffrn_reflns_point_group_measured_fraction_max 0.985
_diffrn_reflns_theta_full 25.242
_diffrn_reflns_theta_max 33.221
_diffrn_reflns_theta_min 3.300
_diffrn_source 'sealed tube X-ray source'
_exptl_absorpt_coefficient_mu 4.569
_exptl_absorpt_correction_T_max 0.2694
_exptl_absorpt_correction_T_min 0.1998
_exptl_absorpt_correction_type multi-scan
_exptl_absorpt_process_details
;
 SADABS 2016/2: Krause, L., Herbst-Irmer, R., Sheldrick G.M. & Stalke D.,
 J. Appl. Cryst. 48 (2015) 3-10
;
_exptl_crystal_colour colourless
_exptl_crystal_density_diffrn 1.626
_exptl_crystal_description plate
_exptl_crystal_F_000 808
_exptl_crystal_size_max 0.320
_exptl_crystal_size_mid 0.260
_exptl_crystal_size_min 0.110
_refine_diff_density_max 2.511
_refine_diff_density_min -1.165
_refine_diff_density_rms 0.120
_refine_ls_extinction_coef 0.00179(15)
_refine_ls_extinction_expression Fc^*^=kFc[1+0.001xFc^2^\l^3^/sin(2\q)]^-1/4^
_refine_ls_extinction_method 'SHELXL-2018/1 (Sheldrick 2018)'
_refine_ls_goodness_of_fit_ref 1.019
_refine_ls_hydrogen_treatment constr
_refine_ls_matrix_type full
_refine_ls_number_parameters 418
_refine_ls_number_reflns 12572
_refine_ls_number_restraints 0
_refine_ls_restrained_S_all 1.019
_refine_ls_R_factor_all 0.0402
_refine_ls_R_factor_gt 0.0262
_refine_ls_shift/su_max 0.001
_refine_ls_shift/su_mean 0.000
_refine_ls_structure_factor_coef Fsqd
_refine_ls_weighting_details 'w=1/[\s^2^(Fo^2^)+(0.0178P)^2^+0.8482P] where P=(Fo^2^+2Fc^2^)/3'
_refine_ls_weighting_scheme calc
_refine_ls_wR_factor_gt 0.0462
_refine_ls_wR_factor_ref 0.0496
_reflns_Friedel_coverage 0.000
_reflns_number_gt 10593
_reflns_number_total 12572
_reflns_threshold_expression 'I > 2\s(I)'
_cod_data_source_file d0cp01539c2.cif
_cod_data_source_block JJM_1_122_0m
_cod_depositor_comments 'Adding full bibliography for 7240475--7240477.cif.'
_cod_original_cell_volume 1661.94(13)
_cod_database_code 7240475
_shelx_shelxl_version_number 2018/1
_shelx_space_group_comment
;
The symmetry employed for this shelxl refinement is uniquely defined
by the following loop, which should always be used as a source of
symmetry information in preference to the above space-group names.
They are only intended as comments.
;
_shelx_estimated_absorpt_t_min 0.323
_shelx_estimated_absorpt_t_max 0.633

loop_
_space_group_symop_operation_xyz
'x, y, z'
'-x, -y, -z'

loop_
_atom_site_label
_atom_site_type_symbol
_atom_site_fract_x
_atom_site_fract_y
_atom_site_fract_z
_atom_site_U_iso_or_equiv
_atom_site_adp_type
_atom_site_occupancy
_atom_site_site_symmetry_order
_atom_site_calc_flag
_atom_site_refinement_flags_posn
_atom_site_refinement_flags_adp
_atom_site_refinement_flags_occupancy
_atom_site_disorder_assembly
_atom_site_disorder_group
C1 C 0.07226(19) 0.24977(16) 0.59246(17) 0.0191(4) Uani 1 1 d . . . . .
C2 C 0.02688(18) 0.25371(15) 0.49641(16) 0.0178(3) Uani 1 1 d . . . . .
C3 C -0.04729(18) 0.33050(16) 0.45647(17) 0.0197(4) Uani 1 1 d . . . . .
H3 H -0.077805 0.390711 0.491336 0.024 Uiso 1 1 calc R U . . .
C4 C -0.07771(18) 0.32006(16) 0.36491(17) 0.0187(4) Uani 1 1 d . . . . .
C5 C -0.03291(18) 0.22826(17) 0.31816(17) 0.0208(4) Uani 1 1 d . . . . .
H5 H -0.054095 0.218951 0.257576 0.025 Uiso 1 1 calc R U . . .
C6 C 0.04119(18) 0.15063(16) 0.35723(17) 0.0200(4) Uani 1 1 d . . . . .
H6 H 0.069957 0.089216 0.324207 0.024 Uiso 1 1 calc R U . . .
C7 C 0.07235(17) 0.16458(15) 0.44546(16) 0.0175(3) Uani 1 1 d . . . . .
C8 C 0.15257(17) 0.10018(15) 0.49901(16) 0.0175(3) Uani 1 1 d . . . . .
C9 C 0.22063(19) 0.00675(16) 0.47627(18) 0.0208(4) Uani 1 1 d . . . . .
H9 H 0.218112 -0.026418 0.419088 0.025 Uiso 1 1 calc R U . . .
C10 C 0.29242(19) -0.03716(16) 0.53885(18) 0.0218(4) Uani 1 1 d . . . . .
H10 H 0.338961 -0.101365 0.524655 0.026 Uiso 1 1 calc R U . . .
C11 C 0.29719(18) 0.01168(16) 0.62228(17) 0.0193(4) Uani 1 1 d . . . . .
C12 C 0.22761(18) 0.10607(16) 0.64573(17) 0.0201(4) Uani 1 1 d . . . . .
H12 H 0.230101 0.139309 0.702876 0.024 Uiso 1 1 calc R U . . .
C13 C 0.15559(18) 0.14938(15) 0.58382(16) 0.0178(3) Uani 1 1 d . . . . .
C14 C -0.0394(2) 0.23446(18) 0.71964(18) 0.0253(4) Uani 1 1 d . . . . .
H14A H -0.005130 0.231760 0.778437 0.030 Uiso 1 1 calc R U . . .
H14B H -0.093745 0.299126 0.719710 0.030 Uiso 1 1 calc R U . . .
C15 C -0.1203(2) 0.13351(19) 0.7619(2) 0.0312(5) Uani 1 1 d . . . . .
H15A H -0.154846 0.134966 0.704499 0.047 Uiso 1 1 calc R U . . .
H15B H -0.189616 0.131693 0.841460 0.047 Uiso 1 1 calc R U . . .
H15C H -0.068828 0.068512 0.767227 0.047 Uiso 1 1 calc R U . . .
C16 C 0.1452(2) 0.35411(17) 0.5673(2) 0.0262(4) Uani 1 1 d . . . . .
H16A H 0.086767 0.416128 0.571577 0.031 Uiso 1 1 calc R U . . .
H16B H 0.172338 0.345830 0.632216 0.031 Uiso 1 1 calc R U . . .
C17 C 0.2607(2) 0.3824(2) 0.4467(2) 0.0352(5) Uani 1 1 d . . . . .
H17A H 0.236200 0.387179 0.381589 0.053 Uiso 1 1 calc R U . . .
H17B H 0.323826 0.325615 0.444766 0.053 Uiso 1 1 calc R U . . .
H17C H 0.296328 0.452568 0.436113 0.053 Uiso 1 1 calc R U . . .
C18 C 0.37754(18) -0.03304(16) 0.68436(18) 0.0211(4) Uani 1 1 d . . . . .
C19 C 0.4889(2) -0.04391(18) 0.78817(19) 0.0260(4) Uani 1 1 d . . . . .
C20 C 0.5419(2) -0.0098(2) 0.8513(2) 0.0381(6) Uani 1 1 d . . . . .
H20 H 0.520852 0.058533 0.871214 0.046 Uiso 1 1 calc R U . . .
C21 C 0.6263(2) -0.0777(2) 0.8846(2) 0.0398(6) Uani 1 1 d . . . . .
H21 H 0.663486 -0.055361 0.927787 0.048 Uiso 1 1 calc R U . . .
C22 C 0.6575(2) -0.1771(2) 0.8564(2) 0.0334(5) Uani 1 1 d . . . . .
H22 H 0.714795 -0.222265 0.881605 0.040 Uiso 1 1 calc R U . . .
C23 C 0.6074(2) -0.21213(19) 0.7925(2) 0.0301(5) Uani 1 1 d . . . . .
H23 H 0.630082 -0.280140 0.772174 0.036 Uiso 1 1 calc R U . . .
C24 C 0.52183(19) -0.14401(17) 0.75855(18) 0.0242(4) Uani 1 1 d . . . . .
C25 C -0.39683(18) 0.62349(16) 0.25185(17) 0.0201(4) Uani 1 1 d . . . . .
C26 C -0.4354(2) 0.62154(19) 0.37240(18) 0.0266(4) Uani 1 1 d . . . . .
H26 H -0.383995 0.587916 0.411752 0.032 Uiso 1 1 calc R U . . .
C27 C -0.5478(2) 0.6681(2) 0.4352(2) 0.0350(5) Uani 1 1 d . . . . .
H27 H -0.572879 0.667355 0.517025 0.042 Uiso 1 1 calc R U . . .
C28 C -0.6238(2) 0.7160(2) 0.3784(2) 0.0350(5) Uani 1 1 d . . . . .
H28 H -0.700667 0.748789 0.421034 0.042 Uiso 1 1 calc R U . . .
C29 C -0.5871(2) 0.71581(19) 0.2588(2) 0.0311(5) Uani 1 1 d . . . . .
H29 H -0.640076 0.747181 0.220538 0.037 Uiso 1 1 calc R U . . .
C30 C -0.4746(2) 0.67053(18) 0.1956(2) 0.0278(4) Uani 1 1 d . . . . .
H30 H -0.449806 0.671277 0.113844 0.033 Uiso 1 1 calc R U . . .
C31 C -0.13904(18) 0.68850(16) 0.08853(16) 0.0190(4) Uani 1 1 d . . . . .
C32 C -0.0091(2) 0.67086(19) 0.03347(19) 0.0254(4) Uani 1 1 d . . . . .
H32 H 0.021920 0.598769 0.044323 0.031 Uiso 1 1 calc R U . . .
C33 C 0.0745(2) 0.7575(2) -0.0365(2) 0.0315(5) Uani 1 1 d . . . . .
H33 H 0.162459 0.744901 -0.073957 0.038 Uiso 1 1 calc R U . . .
C34 C 0.0296(2) 0.8628(2) -0.0519(2) 0.0334(5) Uani 1 1 d . . . . .
H34 H 0.086743 0.922311 -0.101386 0.040 Uiso 1 1 calc R U . . .
C35 C -0.0984(2) 0.88146(19) 0.0049(2) 0.0325(5) Uani 1 1 d . . . . .
H35 H -0.128588 0.953921 -0.004091 0.039 Uiso 1 1 calc R U . . .
C36 C -0.1825(2) 0.79505(17) 0.07451(19) 0.0241(4) Uani 1 1 d . . . . .
H36 H -0.270253 0.808355 0.112907 0.029 Uiso 1 1 calc R U . . .
C37 C -0.26081(18) 0.52595(16) 0.05356(17) 0.0191(4) Uani 1 1 d . . . . .
C38 C -0.18804(19) 0.56929(17) -0.06806(17) 0.0218(4) Uani 1 1 d . . . . .
H38 H -0.127136 0.624728 -0.092935 0.026 Uiso 1 1 calc R U . . .
C39 C -0.2032(2) 0.53254(19) -0.15426(19) 0.0272(4) Uani 1 1 d . . . . .
H39 H -0.152065 0.562330 -0.237496 0.033 Uiso 1 1 calc R U . . .
C40 C -0.2917(2) 0.4533(2) -0.1192(2) 0.0326(5) Uani 1 1 d . . . . .
H40 H -0.303194 0.429277 -0.178132 0.039 Uiso 1 1 calc R U . . .
C41 C -0.3644(3) 0.4084(2) 0.0021(2) 0.0402(6) Uani 1 1 d . . . . .
H41 H -0.425104 0.352991 0.026284 0.048 Uiso 1 1 calc R U . . .
C42 C -0.3491(2) 0.4441(2) 0.0888(2) 0.0336(5) Uani 1 1 d . . . . .
H42 H -0.398817 0.412744 0.171960 0.040 Uiso 1 1 calc R U . . .
Au1 Au -0.16486(2) 0.43767(2) 0.28172(2) 0.01912(3) Uani 1 1 d . . . . .
N1 N 0.40583(18) 0.01779(15) 0.74582(17) 0.0277(4) Uani 1 1 d . . . . .
P1 P -0.24376(5) 0.56982(4) 0.17065(4) 0.01772(9) Uani 1 1 d . . . . .
S1 S 0.44686(5) -0.16163(4) 0.67489(5) 0.02800(11) Uani 1 1 d . . . . .

loop_
_atom_site_aniso_label
_atom_site_aniso_U_11
_atom_site_aniso_U_22
_atom_site_aniso_U_33
_atom_site_aniso_U_23
_atom_site_aniso_U_13
_atom_site_aniso_U_12
C1 0.0248(9) 0.0178(9) 0.0199(9) -0.0065(7) -0.0142(8) 0.0053(7)
C2 0.0202(9) 0.0175(9) 0.0158(8) -0.0021(7) -0.0092(7) 0.0005(7)
C3 0.0223(9) 0.0171(9) 0.0202(9) -0.0041(7) -0.0103(8) 0.0028(7)
C4 0.0178(8) 0.0185(9) 0.0190(9) -0.0011(7) -0.0094(7) 0.0002(7)
C5 0.0216(9) 0.0245(10) 0.0179(9) -0.0027(7) -0.0108(7) -0.0035(8)
C6 0.0220(9) 0.0188(9) 0.0210(9) -0.0068(7) -0.0098(7) 0.0005(7)
C7 0.0187(8) 0.0159(9) 0.0168(8) -0.0023(7) -0.0079(7) 0.0005(7)
C8 0.0185(8) 0.0160(9) 0.0176(8) -0.0026(7) -0.0083(7) 0.0005(7)
C9 0.0232(9) 0.0186(9) 0.0236(9) -0.0078(7) -0.0115(8) 0.0027(7)
C10 0.0225(9) 0.0182(9) 0.0239(9) -0.0051(7) -0.0102(8) 0.0045(7)
C11 0.0190(9) 0.0180(9) 0.0198(9) -0.0016(7) -0.0096(7) 0.0024(7)
C12 0.0229(9) 0.0199(9) 0.0195(9) -0.0045(7) -0.0117(8) 0.0026(7)
C13 0.0205(9) 0.0166(9) 0.0167(8) -0.0037(7) -0.0090(7) 0.0020(7)
C14 0.0288(10) 0.0283(11) 0.0209(9) -0.0105(8) -0.0122(8) 0.0107(9)
C15 0.0295(11) 0.0335(12) 0.0245(10) -0.0048(9) -0.0085(9) 0.0039(9)
C16 0.0367(12) 0.0199(10) 0.0319(11) -0.0083(8) -0.0230(10) 0.0033(9)
C17 0.0473(14) 0.0323(13) 0.0324(12) 0.0014(10) -0.0251(11) -0.0137(11)
C18 0.0196(9) 0.0190(9) 0.0222(9) -0.0010(7) -0.0097(7) 0.0022(7)
C19 0.0258(10) 0.0257(11) 0.0263(10) -0.0022(8) -0.0143(9) 0.0037(8)
C20 0.0451(14) 0.0345(13) 0.0484(15) -0.0107(11) -0.0335(13) 0.0071(11)
C21 0.0385(13) 0.0457(15) 0.0421(14) -0.0018(11) -0.0285(12) 0.0009(11)
C22 0.0232(10) 0.0408(14) 0.0307(11) 0.0041(10) -0.0150(9) 0.0040(9)
C23 0.0248(10) 0.0286(11) 0.0284(11) 0.0007(9) -0.0100(9) 0.0081(9)
C24 0.0202(9) 0.0256(10) 0.0223(9) 0.0008(8) -0.0097(8) 0.0027(8)
C25 0.0186(9) 0.0202(9) 0.0198(9) -0.0036(7) -0.0077(7) 0.0004(7)
C26 0.0240(10) 0.0332(12) 0.0205(9) -0.0059(8) -0.0080(8) -0.0007(9)
C27 0.0308(12) 0.0392(14) 0.0252(11) -0.0137(10) 0.0005(9) -0.0027(10)
C28 0.0196(10) 0.0334(13) 0.0431(14) -0.0147(11) -0.0029(9) 0.0009(9)
C29 0.0217(10) 0.0308(12) 0.0455(14) -0.0115(10) -0.0186(10) 0.0062(9)
C30 0.0243(10) 0.0299(11) 0.0291(11) -0.0098(9) -0.0110(9) 0.0054(9)
C31 0.0220(9) 0.0224(9) 0.0156(8) -0.0047(7) -0.0113(7) 0.0022(7)
C32 0.0242(10) 0.0295(11) 0.0245(10) -0.0084(8) -0.0117(8) 0.0029(8)
C33 0.0250(10) 0.0441(14) 0.0261(11) -0.0121(10) -0.0084(9) -0.0053(10)
C34 0.0431(13) 0.0332(13) 0.0249(11) -0.0021(9) -0.0145(10) -0.0167(11)
C35 0.0505(14) 0.0197(10) 0.0331(12) -0.0049(9) -0.0238(11) -0.0015(10)
C36 0.0277(10) 0.0227(10) 0.0258(10) -0.0066(8) -0.0150(8) 0.0021(8)
C37 0.0219(9) 0.0181(9) 0.0188(9) -0.0045(7) -0.0107(7) 0.0034(7)
C38 0.0206(9) 0.0248(10) 0.0209(9) -0.0044(8) -0.0103(8) -0.0006(8)
C39 0.0262(10) 0.0371(12) 0.0188(9) -0.0064(8) -0.0099(8) -0.0022(9)
C40 0.0362(12) 0.0384(13) 0.0299(11) -0.0144(10) -0.0161(10) -0.0037(10)
C41 0.0452(14) 0.0400(14) 0.0338(13) -0.0082(11) -0.0115(11) -0.0214(12)
C42 0.0399(13) 0.0323(12) 0.0222(10) -0.0026(9) -0.0071(9) -0.0136(10)
Au1 0.02018(4) 0.02005(4) 0.01714(4) -0.00127(2) -0.01039(3) 0.00217(3)
N1 0.0301(9) 0.0281(10) 0.0300(9) -0.0078(8) -0.0194(8) 0.0106(8)
P1 0.0182(2) 0.0191(2) 0.0155(2) -0.00266(18) -0.00840(18) 0.00302(18)
S1 0.0327(3) 0.0221(3) 0.0332(3) -0.0066(2) -0.0200(2) 0.0094(2)

loop_
_atom_type_symbol
_atom_type_description
_atom_type_scat_dispersion_real
_atom_type_scat_dispersion_imag
_atom_type_scat_source
C C 0.0033 0.0016 'International Tables Vol C Tables 4.2.6.8 and 6.1.1.4'
H H 0.0000 0.0000 'International Tables Vol C Tables 4.2.6.8 and 6.1.1.4'
Au Au -2.0133 8.8022 'International Tables Vol C Tables 4.2.6.8 and 6.1.1.4'
N N 0.0061 0.0033 'International Tables Vol C Tables 4.2.6.8 and 6.1.1.4'
P P 0.1023 0.0942 'International Tables Vol C Tables 4.2.6.8 and 6.1.1.4'
S S 0.1246 0.1234 'International Tables Vol C Tables 4.2.6.8 and 6.1.1.4'

loop_
_citation_id
_citation_doi
_citation_year
1 10.1039/C9DT02312G 2019

loop_
_geom_angle_atom_site_label_1
_geom_angle_atom_site_label_2
_geom_angle_atom_site_label_3
_geom_angle
_geom_angle_site_symmetry_1
_geom_angle_site_symmetry_3
_geom_angle_publ_flag
C13 C1 C2 101.41(15) . . ?
C13 C1 C16 112.60(16) . . ?
C2 C1 C16 112.68(16) . . ?
C13 C1 C14 111.19(15) . . ?
C2 C1 C14 111.65(16) . . ?
C16 C1 C14 107.36(16) . . ?
C3 C2 C7 120.06(17) . . ?
C3 C2 C1 129.39(17) . . ?
C7 C2 C1 110.55(16) . . ?
C2 C3 C4 120.69(18) . . ?
C2 C3 H3 119.7 . . ?
C4 C3 H3 119.7 . . ?
C5 C4 C3 117.56(17) . . ?
C5 C4 Au1 117.60(13) . . ?
C3 C4 Au1 124.44(15) . . ?
C6 C5 C4 122.46(17) . . ?
C6 C5 H5 118.8 . . ?
C4 C5 H5 118.8 . . ?
C7 C6 C5 118.67(18) . . ?
C7 C6 H6 120.7 . . ?
C5 C6 H6 120.7 . . ?
C6 C7 C2 120.53(17) . . ?
C6 C7 C8 130.68(18) . . ?
C2 C7 C8 108.78(16) . . ?
C9 C8 C13 120.93(17) . . ?
C9 C8 C7 130.39(17) . . ?
C13 C8 C7 108.67(16) . . ?
C10 C9 C8 118.62(18) . . ?
C10 C9 H9 120.7 . . ?
C8 C9 H9 120.7 . . ?
C9 C10 C11 120.93(18) . . ?
C9 C10 H10 119.5 . . ?
C11 C10 H10 119.5 . . ?
C10 C11 C12 120.40(17) . . ?
C10 C11 C18 120.41(18) . . ?
C12 C11 C18 119.17(18) . . ?
C13 C12 C11 118.61(18) . . ?
C13 C12 H12 120.7 . . ?
C11 C12 H12 120.7 . . ?
C12 C13 C8 120.51(17) . . ?
C12 C13 C1 128.99(17) . . ?
C8 C13 C1 110.51(15) . . ?
C15 C14 C1 115.06(17) . . ?
C15 C14 H14A 108.5 . . ?
C1 C14 H14A 108.5 . . ?
C15 C14 H14B 108.5 . . ?
C1 C14 H14B 108.5 . . ?
H14A C14 H14B 107.5 . . ?
C14 C15 H15A 109.5 . . ?
C14 C15 H15B 109.5 . . ?
H15A C15 H15B 109.5 . . ?
C14 C15 H15C 109.5 . . ?
H15A C15 H15C 109.5 . . ?
H15B C15 H15C 109.5 . . ?
C17 C16 C1 115.46(18) . . ?
C17 C16 H16A 108.4 . . ?
C1 C16 H16A 108.4 . . ?
C17 C16 H16B 108.4 . . ?
C1 C16 H16B 108.4 . . ?
H16A C16 H16B 107.5 . . ?
C16 C17 H17A 109.5 . . ?
C16 C17 H17B 109.5 . . ?
H17A C17 H17B 109.5 . . ?
C16 C17 H17C 109.5 . . ?
H17A C17 H17C 109.5 . . ?
H17B C17 H17C 109.5 . . ?
N1 C18 C11 124.26(18) . . ?
N1 C18 S1 115.49(15) . . ?
C11 C18 S1 120.23(15) . . ?
C20 C19 N1 124.3(2) . . ?
C20 C19 C24 120.1(2) . . ?
N1 C19 C24 115.51(19) . . ?
C21 C20 C19 118.4(2) . . ?
C21 C20 H20 120.8 . . ?
C19 C20 H20 120.8 . . ?
C22 C21 C20 121.3(2) . . ?
C22 C21 H21 119.3 . . ?
C20 C21 H21 119.3 . . ?
C23 C22 C21 121.4(2) . . ?
C23 C22 H22 119.3 . . ?
C21 C22 H22 119.3 . . ?
C22 C23 C24 117.7(2) . . ?
C22 C23 H23 121.2 . . ?
C24 C23 H23 121.2 . . ?
C19 C24 C23 121.1(2) . . ?
C19 C24 S1 109.69(15) . . ?
C23 C24 S1 129.15(18) . . ?
C26 C25 C30 119.33(19) . . ?
C26 C25 P1 118.82(15) . . ?
C30 C25 P1 121.79(15) . . ?
C27 C26 C25 120.5(2) . . ?
C27 C26 H26 119.7 . . ?
C25 C26 H26 119.7 . . ?
C26 C27 C28 119.9(2) . . ?
C26 C27 H27 120.1 . . ?
C28 C27 H27 120.1 . . ?
C27 C28 C29 119.8(2) . . ?
C27 C28 H28 120.1 . . ?
C29 C28 H28 120.1 . . ?
C30 C29 C28 120.5(2) . . ?
C30 C29 H29 119.7 . . ?
C28 C29 H29 119.7 . . ?
C29 C30 C25 119.9(2) . . ?
C29 C30 H30 120.0 . . ?
C25 C30 H30 120.0 . . ?
C36 C31 C32 118.96(19) . . ?
C36 C31 P1 123.05(15) . . ?
C32 C31 P1 117.95(16) . . ?
C33 C32 C31 120.5(2) . . ?
C33 C32 H32 119.7 . . ?
C31 C32 H32 119.7 . . ?
C32 C33 C34 119.9(2) . . ?
C32 C33 H33 120.1 . . ?
C34 C33 H33 120.1 . . ?
C33 C34 C35 120.1(2) . . ?
C33 C34 H34 120.0 . . ?
C35 C34 H34 120.0 . . ?
C36 C35 C34 120.3(2) . . ?
C36 C35 H35 119.8 . . ?
C34 C35 H35 119.8 . . ?
C35 C36 C31 120.2(2) . . ?
C35 C36 H36 119.9 . . ?
C31 C36 H36 119.9 . . ?
C38 C37 C42 119.05(19) . . ?
C38 C37 P1 122.60(15) . . ?
C42 C37 P1 118.34(15) . . ?
C37 C38 C39 120.69(19) . . ?
C37 C38 H38 119.7 . . ?
C39 C38 H38 119.7 . . ?
C40 C39 C38 120.1(2) . . ?
C40 C39 H39 120.0 . . ?
C38 C39 H39 120.0 . . ?
C39 C40 C41 119.9(2) . . ?
C39 C40 H40 120.0 . . ?
C41 C40 H40 120.0 . . ?
C40 C41 C42 120.3(2) . . ?
C40 C41 H41 119.8 . . ?
C42 C41 H41 119.8 . . ?
C41 C42 C37 119.9(2) . . ?
C41 C42 H42 120.0 . . ?
C37 C42 H42 120.0 . . ?
C4 Au1 P1 174.09(5) . . ?
C18 N1 C19 110.23(18) . . ?
C25 P1 C31 105.06(9) . . ?
C25 P1 C37 104.18(9) . . ?
C31 P1 C37 104.09(9) . . ?
C25 P1 Au1 117.10(6) . . ?
C31 P1 Au1 111.83(6) . . ?
C37 P1 Au1 113.36(6) . . ?
C24 S1 C18 89.07(10) . . ?

loop_
_geom_bond_atom_site_label_1
_geom_bond_atom_site_label_2
_geom_bond_distance
_geom_bond_site_symmetry_2
_geom_bond_publ_flag
C1 C13 1.528(3) . ?
C1 C2 1.529(3) . ?
C1 C16 1.544(3) . ?
C1 C14 1.552(3) . ?
C2 C3 1.389(3) . ?
C2 C7 1.402(3) . ?
C3 C4 1.407(3) . ?
C3 H3 0.9500 . ?
C4 C5 1.405(3) . ?
C4 Au1 2.0526(18) . ?
C5 C6 1.389(3) . ?
C5 H5 0.9500 . ?
C6 C7 1.388(3) . ?
C6 H6 0.9500 . ?
C7 C8 1.464(3) . ?
C8 C9 1.389(3) . ?
C8 C13 1.405(3) . ?
C9 C10 1.388(3) . ?
C9 H9 0.9500 . ?
C10 C11 1.395(3) . ?
C10 H10 0.9500 . ?
C11 C12 1.408(3) . ?
C11 C18 1.470(3) . ?
C12 C13 1.383(3) . ?
C12 H12 0.9500 . ?
C14 C15 1.513(3) . ?
C14 H14A 0.9900 . ?
C14 H14B 0.9900 . ?
C15 H15A 0.9800 . ?
C15 H15B 0.9800 . ?
C15 H15C 0.9800 . ?
C16 C17 1.521(3) . ?
C16 H16A 0.9900 . ?
C16 H16B 0.9900 . ?
C17 H17A 0.9800 . ?
C17 H17B 0.9800 . ?
C17 H17C 0.9800 . ?
C18 N1 1.304(3) . ?
C18 S1 1.763(2) . ?
C19 C20 1.389(3) . ?
C19 N1 1.396(3) . ?
C19 C24 1.396(3) . ?
C20 C21 1.384(3) . ?
C20 H20 0.9500 . ?
C21 C22 1.379(4) . ?
C21 H21 0.9500 . ?
C22 C23 1.378(3) . ?
C22 H22 0.9500 . ?
C23 C24 1.400(3) . ?
C23 H23 0.9500 . ?
C24 S1 1.728(2) . ?
C25 C26 1.394(3) . ?
C25 C30 1.397(3) . ?
C25 P1 1.812(2) . ?
C26 C27 1.382(3) . ?
C26 H26 0.9500 . ?
C27 C28 1.387(4) . ?
C27 H27 0.9500 . ?
C28 C29 1.393(3) . ?
C28 H28 0.9500 . ?
C29 C30 1.377(3) . ?
C29 H29 0.9500 . ?
C30 H30 0.9500 . ?
C31 C36 1.394(3) . ?
C31 C32 1.401(3) . ?
C31 P1 1.820(2) . ?
C32 C33 1.382(3) . ?
C32 H32 0.9500 . ?
C33 C34 1.386(4) . ?
C33 H33 0.9500 . ?
C34 C35 1.386(4) . ?
C34 H34 0.9500 . ?
C35 C36 1.383(3) . ?
C35 H35 0.9500 . ?
C36 H36 0.9500 . ?
C37 C38 1.384(3) . ?
C37 C42 1.393(3) . ?
C37 P1 1.8257(19) . ?
C38 C39 1.391(3) . ?
C38 H38 0.9500 . ?
C39 C40 1.372(3) . ?
C39 H39 0.9500 . ?
C40 C41 1.384(3) . ?
C40 H40 0.9500 . ?
C41 C42 1.390(3) . ?
C41 H41 0.9500 . ?
C42 H42 0.9500 . ?
Au1 P1 2.2935(5) . ?

loop_
_geom_torsion_atom_site_label_1
_geom_torsion_atom_site_label_2
_geom_torsion_atom_site_label_3
_geom_torsion_atom_site_label_4
_geom_torsion
_geom_torsion_site_symmetry_1
_geom_torsion_site_symmetry_2
_geom_torsion_site_symmetry_3
_geom_torsion_site_symmetry_4
_geom_torsion_publ_flag
C13 C1 C2 C3 -176.28(19) . . . . ?
C16 C1 C2 C3 -55.7(3) . . . . ?
C14 C1 C2 C3 65.2(3) . . . . ?
C13 C1 C2 C7 2.9(2) . . . . ?
C16 C1 C2 C7 123.55(18) . . . . ?
C14 C1 C2 C7 -115.54(18) . . . . ?
C7 C2 C3 C4 0.0(3) . . . . ?
C1 C2 C3 C4 179.17(19) . . . . ?
C2 C3 C4 C5 1.5(3) . . . . ?
C2 C3 C4 Au1 -171.08(14) . . . . ?
C3 C4 C5 C6 -1.4(3) . . . . ?
Au1 C4 C5 C6 171.68(15) . . . . ?
C4 C5 C6 C7 -0.2(3) . . . . ?
C5 C6 C7 C2 1.8(3) . . . . ?
C5 C6 C7 C8 -176.67(19) . . . . ?
C3 C2 C7 C6 -1.7(3) . . . . ?
C1 C2 C7 C6 179.00(17) . . . . ?
C3 C2 C7 C8 177.06(17) . . . . ?
C1 C2 C7 C8 -2.2(2) . . . . ?
C6 C7 C8 C9 0.2(4) . . . . ?
C2 C7 C8 C9 -178.4(2) . . . . ?
C6 C7 C8 C13 179.1(2) . . . . ?
C2 C7 C8 C13 0.5(2) . . . . ?
C13 C8 C9 C10 -0.2(3) . . . . ?
C7 C8 C9 C10 178.51(19) . . . . ?
C8 C9 C10 C11 -0.5(3) . . . . ?
C9 C10 C11 C12 0.8(3) . . . . ?
C9 C10 C11 C18 -177.52(18) . . . . ?
C10 C11 C12 C13 -0.4(3) . . . . ?
C18 C11 C12 C13 177.91(18) . . . . ?
C11 C12 C13 C8 -0.2(3) . . . . ?
C11 C12 C13 C1 179.89(18) . . . . ?
C9 C8 C13 C12 0.6(3) . . . . ?
C7 C8 C13 C12 -178.39(17) . . . . ?
C9 C8 C13 C1 -179.52(17) . . . . ?
C7 C8 C13 C1 1.5(2) . . . . ?
C2 C1 C13 C12 177.23(19) . . . . ?
C16 C1 C13 C12 56.6(3) . . . . ?
C14 C1 C13 C12 -64.0(3) . . . . ?
C2 C1 C13 C8 -2.6(2) . . . . ?
C16 C1 C13 C8 -123.31(18) . . . . ?
C14 C1 C13 C8 116.16(18) . . . . ?
C13 C1 C14 C15 -54.7(2) . . . . ?
C2 C1 C14 C15 57.8(2) . . . . ?
C16 C1 C14 C15 -178.28(17) . . . . ?
C13 C1 C16 C17 56.3(2) . . . . ?
C2 C1 C16 C17 -57.7(2) . . . . ?
C14 C1 C16 C17 178.97(17) . . . . ?
C10 C11 C18 N1 166.8(2) . . . . ?
C12 C11 C18 N1 -11.6(3) . . . . ?
C10 C11 C18 S1 -11.2(3) . . . . ?
C12 C11 C18 S1 170.39(15) . . . . ?
N1 C19 C20 C21 -177.9(2) . . . . ?
C24 C19 C20 C21 -0.7(4) . . . . ?
C19 C20 C21 C22 -0.1(4) . . . . ?
C20 C21 C22 C23 0.9(4) . . . . ?
C21 C22 C23 C24 -1.0(3) . . . . ?
C20 C19 C24 C23 0.6(3) . . . . ?
N1 C19 C24 C23 178.04(19) . . . . ?
C20 C19 C24 S1 -177.34(19) . . . . ?
N1 C19 C24 S1 0.1(2) . . . . ?
C22 C23 C24 C19 0.2(3) . . . . ?
C22 C23 C24 S1 177.73(17) . . . . ?
C30 C25 C26 C27 -1.7(3) . . . . ?
P1 C25 C26 C27 175.74(18) . . . . ?
C25 C26 C27 C28 0.9(4) . . . . ?
C26 C27 C28 C29 0.7(4) . . . . ?
C27 C28 C29 C30 -1.4(4) . . . . ?
C28 C29 C30 C25 0.5(4) . . . . ?
C26 C25 C30 C29 1.0(3) . . . . ?
P1 C25 C30 C29 -176.37(17) . . . . ?
C36 C31 C32 C33 -1.8(3) . . . . ?
P1 C31 C32 C33 175.87(16) . . . . ?
C31 C32 C33 C34 0.4(3) . . . . ?
C32 C33 C34 C35 1.4(3) . . . . ?
C33 C34 C35 C36 -1.7(3) . . . . ?
C34 C35 C36 C31 0.3(3) . . . . ?
C32 C31 C36 C35 1.5(3) . . . . ?
P1 C31 C36 C35 -176.07(16) . . . . ?
C42 C37 C38 C39 0.5(3) . . . . ?
P1 C37 C38 C39 179.23(16) . . . . ?
C37 C38 C39 C40 0.7(3) . . . . ?
C38 C39 C40 C41 -1.3(4) . . . . ?
C39 C40 C41 C42 0.7(4) . . . . ?
C40 C41 C42 C37 0.4(4) . . . . ?
C38 C37 C42 C41 -1.0(4) . . . . ?
P1 C37 C42 C41 -179.8(2) . . . . ?
C11 C18 N1 C19 -176.91(18) . . . . ?
S1 C18 N1 C19 1.2(2) . . . . ?
C20 C19 N1 C18 176.5(2) . . . . ?
C24 C19 N1 C18 -0.8(3) . . . . ?
C26 C25 P1 C31 -97.65(18) . . . . ?
C30 C25 P1 C31 79.72(19) . . . . ?
C26 C25 P1 C37 153.20(17) . . . . ?
C30 C25 P1 C37 -29.4(2) . . . . ?
C26 C25 P1 Au1 27.13(19) . . . . ?
C30 C25 P1 Au1 -155.50(16) . . . . ?
C36 C31 P1 C25 -13.20(18) . . . . ?
C32 C31 P1 C25 169.20(15) . . . . ?
C36 C31 P1 C37 96.02(17) . . . . ?
C32 C31 P1 C37 -81.58(16) . . . . ?
C36 C31 P1 Au1 -141.23(15) . . . . ?
C32 C31 P1 Au1 41.17(16) . . . . ?
C38 C37 P1 C25 119.24(17) . . . . ?
C42 C37 P1 C25 -61.99(19) . . . . ?
C38 C37 P1 C31 9.38(19) . . . . ?
C42 C37 P1 C31 -171.86(18) . . . . ?
C38 C37 P1 Au1 -112.36(16) . . . . ?
C42 C37 P1 Au1 66.40(18) . . . . ?
C19 C24 S1 C18 0.46(16) . . . . ?
C23 C24 S1 C18 -177.3(2) . . . . ?
N1 C18 S1 C24 -0.99(17) . . . . ?
C11 C18 S1 C24 177.18(17) . . . . ?
